data_7223755
loop_
_publ_author_name
'Tominaka, Satoshi'
'Yeung, Hamish H.-M.'
'Henke, Sebastian'
'Cheetham, Anthony K.'

_publ_section_title
;
 Coordination environments and \p-conjugation in dense lithium
 coordination polymers
;
_journal_issue 3
_journal_name_full CrystEngComm
_journal_page_first 398
_journal_paper_doi 10.1039/C5CE01658D
_journal_volume 18
_journal_year 2016
_chemical_formula_moiety 'C16 H7 Li O6'
_chemical_formula_sum 'C16 H7 Li O6'
_chemical_formula_weight 302.16
_chemical_name_systematic 'Lithium anthraquinonedicarboxylate'
_chemical_properties_physical 'Air-sensitive, Moisture-sensitive, Heat-sensitive'
_space_group_crystal_system monoclinic
_space_group_IT_number 14
_space_group_name_Hall '-P 2ybc'
_space_group_name_H-M_alt 'P 1 21/c 1'
_symmetry_space_group_name_Hall '-P 2ybc'
_symmetry_space_group_name_H-M 'P 1 21/c 1'
_atom_sites_solution_hydrogens geom
_atom_sites_solution_primary direct
_atom_sites_solution_secondary difmap
_audit_creation_date 2015-08-17
_audit_creation_method
;
Olex2 1.2
(compiled 2015.01.26 svn.r3150 for OlexSys, GUI svn.r4998)
;
_audit_update_record
;
2015-08-17 deposited with the CCDC.
2015-10-06 downloaded from the CCDC.
;
_cell_angle_alpha 90.00
_cell_angle_beta 102.507(2)
_cell_angle_gamma 90.00
_cell_formula_units_Z 4
_cell_length_a 8.0799(2)
_cell_length_b 10.6463(2)
_cell_length_c 14.6639(3)
_cell_measurement_reflns_used 14169
_cell_measurement_temperature 293(2)
_cell_measurement_theta_max 70.0063
_cell_measurement_theta_min 3.0869
_cell_volume 1231.47(5)
_computing_cell_refinement
;
CrysAlisPro, Agilent Technologies,
Version 1.171.36.28 (release 01-02-2013 CrysAlis171 .NET)
(compiled Feb  1 2013,16:14:44)
;
_computing_data_collection
;
CrysAlisPro, Agilent Technologies,
Version 1.171.36.28 (release 01-02-2013 CrysAlis171 .NET)
(compiled Feb  1 2013,16:14:44)
;
_computing_data_reduction
;
CrysAlisPro, Agilent Technologies,
Version 1.171.36.28 (release 01-02-2013 CrysAlis171 .NET)
(compiled Feb  1 2013,16:14:44)
;
_computing_molecular_graphics 'Olex2 (Dolomanov et al., 2009)'
_computing_publication_material 'Olex2 (Dolomanov et al., 2009)'
_computing_structure_refinement 'ShelXL (Sheldrick, 2008)'
_computing_structure_solution 'ShelXS (Sheldrick, 2008)'
_diffrn_ambient_temperature 293.15
_diffrn_detector_area_resol_mean 16.1183
_diffrn_measured_fraction_theta_full 1.000
_diffrn_measured_fraction_theta_max 1.000
_diffrn_measurement_details
;
  1 omega   -1.00   25.00   1.0000    1.0000
omega____ theta____ kappa____ phi______ frames
    -        0.0000  -99.0000    0.0000 26

  2 omega  -33.00    3.00   1.0000    1.0000
omega____ theta____ kappa____ phi______ frames
    -        0.0000   95.0000  -13.0000 36

  3 omega  -23.00   17.00   1.0000    1.0000
omega____ theta____ kappa____ phi______ frames
    -        0.0000  -99.0000 -150.0000 40

  4 omega -116.00  -30.00   1.0000    2.2800
omega____ theta____ kappa____ phi______ frames
    -      -54.7500  -77.0000  -90.0000 86

  5 omega  -68.00   -7.00   1.0000    2.2800
omega____ theta____ kappa____ phi______ frames
    -      -54.7500   57.0000 -180.0000 61

  6 omega   73.00   99.00   1.0000    2.2800
omega____ theta____ kappa____ phi______ frames
    -       54.7500  125.0000 -150.0000 26

  7 omega   81.00  127.00   1.0000    2.2800
omega____ theta____ kappa____ phi______ frames
    -       54.7500   95.0000  166.0000 46

  8 omega   74.00  116.00   1.0000    2.2800
omega____ theta____ kappa____ phi______ frames
    -       54.7500  125.0000  -60.0000 42

  9 omega -147.00 -105.00   1.0000    2.2800
omega____ theta____ kappa____ phi______ frames
    -      -75.0000 -111.0000  -60.0000 42

 10 omega   44.00   88.00   1.0000    2.2800
omega____ theta____ kappa____ phi______ frames
    -      109.5000 -111.0000  150.0000 44

 11 omega   53.00   96.00   1.0000    2.2800
omega____ theta____ kappa____ phi______ frames
    -      109.5000  178.0000  -90.0000 43

 12 omega   58.00   86.00   1.0000    2.2800
omega____ theta____ kappa____ phi______ frames
    -      109.5000 -111.0000   90.0000 28

 13 omega   41.00   80.00   1.0000    2.2800
omega____ theta____ kappa____ phi______ frames
    -      109.5000  -50.0000 -150.0000 39

 14 omega   46.00   74.00   1.0000    2.2800
omega____ theta____ kappa____ phi______ frames
    -      109.5000  -63.0000    0.0000 28

 15 omega   39.00   82.00   1.0000    2.2800
omega____ theta____ kappa____ phi______ frames
    -      109.5000  -50.0000  120.0000 43

 16 omega   39.00   72.00   1.0000    2.2800
omega____ theta____ kappa____ phi______ frames
    -      109.5000  -25.0000   60.0000 33

 17 omega   86.00  144.00   1.0000    2.2800
omega____ theta____ kappa____ phi______ frames
    -      109.5000   77.0000    0.0000 58

 18 omega   46.00   71.00   1.0000    2.2800
omega____ theta____ kappa____ phi______ frames
    -      109.5000 -111.0000  120.0000 25

 19 omega   36.00   72.00   1.0000    2.2800
omega____ theta____ kappa____ phi______ frames
    -      109.5000  -25.0000   30.0000 36

 20 omega   37.00   69.00   1.0000    2.2800
omega____ theta____ kappa____ phi______ frames
    -      109.5000  -37.0000 -120.0000 32

 21 omega   37.00   62.00   1.0000    2.2800
omega____ theta____ kappa____ phi______ frames
    -      109.5000  -37.0000  -90.0000 25

 22 omega   54.00   80.00   1.0000    2.2800
omega____ theta____ kappa____ phi______ frames
    -      109.5000  -50.0000  -90.0000 26

 23 omega   44.00   84.00   1.0000    2.2800
omega____ theta____ kappa____ phi______ frames
    -      109.5000  -63.0000 -150.0000 40

 24 omega   97.00  123.00   1.0000    2.2800
omega____ theta____ kappa____ phi______ frames
    -      109.5000  -63.0000 -150.0000 26

 25 omega   45.00   91.00   1.0000    2.2800
omega____ theta____ kappa____ phi______ frames
    -      109.5000  -63.0000   90.0000 46

 26 omega   38.00   64.00   1.0000    2.2800
omega____ theta____ kappa____ phi______ frames
    -      109.5000  -91.0000    0.0000 26

 27 omega   98.00  124.00   1.0000    2.2800
omega____ theta____ kappa____ phi______ frames
    -      109.5000  -91.0000    0.0000 26

 28 omega   37.00   62.00   1.0000    2.2800
omega____ theta____ kappa____ phi______ frames
    -      109.5000  -25.0000  120.0000 25

 29 omega   46.00   71.00   1.0000    2.2800
omega____ theta____ kappa____ phi______ frames
    -      109.5000  -25.0000  -90.0000 25

 30 omega   86.00  112.00   1.0000    2.2800
omega____ theta____ kappa____ phi______ frames
    -      109.5000  -63.0000    0.0000 26

 31 omega   35.00   72.00   1.0000    2.2800
omega____ theta____ kappa____ phi______ frames
    -      109.5000  -25.0000  150.0000 37

 32 omega  110.00  135.00   1.0000    2.2800
omega____ theta____ kappa____ phi______ frames
    -      109.5000  -70.0000 -103.4428 25

 33 omega   63.00   88.00   1.0000    2.2800
omega____ theta____ kappa____ phi______ frames
    -      109.5000 -111.0000   30.0000 25

 34 omega  -25.00   44.00   1.0000    1.0000
omega____ theta____ kappa____ phi______ frames
    -        0.0000  -99.0000   30.0000 69

 35 omega  -22.00   69.00   1.0000    1.0000
omega____ theta____ kappa____ phi______ frames
    -        0.0000   57.0000 -180.0000 91

 36 omega -126.00  -23.00   1.0000    2.2800
omega____ theta____ kappa____ phi______ frames
    -      -54.7500  -77.0000 -180.0000 103

 37 omega -113.00  -18.00   1.0000    2.2800
omega____ theta____ kappa____ phi______ frames
    -      -54.7500  125.0000 -150.0000 95

 38 omega -126.00  -23.00   1.0000    2.2800
omega____ theta____ kappa____ phi______ frames
    -      -54.7500  -77.0000  -30.0000 103

 39 omega   33.00  124.00   1.0000    2.2800
omega____ theta____ kappa____ phi______ frames
    -       54.7500   57.0000   90.0000 91

 40 omega   33.00  124.00   1.0000    2.2800
omega____ theta____ kappa____ phi______ frames
    -       54.7500   57.0000    0.0000 91

 41 omega  -14.00   76.00   1.0000    2.2800
omega____ theta____ kappa____ phi______ frames
    -       54.7500  -57.0000  -60.0000 90

 42 omega -146.00  -43.00   1.0000    2.2800
omega____ theta____ kappa____ phi______ frames
    -      -75.0000  -77.0000   60.0000 103

 43 omega -146.00  -43.00   1.0000    2.2800
omega____ theta____ kappa____ phi______ frames
    -      -75.0000  -77.0000    0.0000 103

 44 omega -146.00  -43.00   1.0000    2.2800
omega____ theta____ kappa____ phi______ frames
    -      -75.0000  -77.0000  -60.0000 103

 45 omega -146.00  -43.00   1.0000    2.2800
omega____ theta____ kappa____ phi______ frames
    -      -75.0000  -77.0000 -120.0000 103

 46 omega -146.00  -43.00   1.0000    2.2800
omega____ theta____ kappa____ phi______ frames
    -      -75.0000  -77.0000  120.0000 103

 47 omega   85.00  177.00   1.0000    2.2800
omega____ theta____ kappa____ phi______ frames
    -      109.5000   63.0000  150.0000 92

 48 omega   36.00   90.00   1.0000    2.2800
omega____ theta____ kappa____ phi______ frames
    -      109.5000 -111.0000  -30.0000 54

 49 omega   78.00  178.00   1.0000    2.2800
omega____ theta____ kappa____ phi______ frames
    -      109.5000   77.0000 -150.0000 100

 50 omega   36.00   90.00   1.0000    2.2800
omega____ theta____ kappa____ phi______ frames
    -      109.5000 -111.0000 -120.0000 54

 51 omega   70.00  178.00   1.0000    2.2800
omega____ theta____ kappa____ phi______ frames
    -      109.5000   25.0000  -60.0000 108

 52 omega   35.00   72.00   1.0000    2.2800
omega____ theta____ kappa____ phi______ frames
    -      109.5000  -25.0000 -180.0000 37

 53 omega   37.00  178.00   1.0000    2.2800
omega____ theta____ kappa____ phi______ frames
    -      109.5000   12.0000  150.0000 141

 54 omega   36.00   90.00   1.0000    2.2800
omega____ theta____ kappa____ phi______ frames
    -      109.5000 -111.0000   90.0000 54

 55 omega   78.00  178.00   1.0000    2.2800
omega____ theta____ kappa____ phi______ frames
    -      109.5000   77.0000   60.0000 100

 56 omega   82.00  178.00   1.0000    2.2800
omega____ theta____ kappa____ phi______ frames
    -      109.5000   37.0000 -150.0000 96

 57 omega   78.00  178.00   1.0000    2.2800
omega____ theta____ kappa____ phi______ frames
    -      109.5000   77.0000  -30.0000 100

 58 omega  -20.00   47.00   1.0000    1.0000
omega____ theta____ kappa____ phi______ frames
    -        0.0000 -105.0000  157.0000 67

 59 omega  -69.00   22.00   1.0000    1.0000
omega____ theta____ kappa____ phi______ frames
    -        0.0000  -57.0000 -150.0000 91

 60 omega -126.00  -23.00   1.0000    2.2800
omega____ theta____ kappa____ phi______ frames
    -      -54.7500  -77.0000 -150.0000 103

 61 omega -126.00  -23.00   1.0000    2.2800
omega____ theta____ kappa____ phi______ frames
    -      -54.7500  -77.0000  120.0000 103

 62 omega -126.00  -23.00   1.0000    2.2800
omega____ theta____ kappa____ phi______ frames
    -      -54.7500  -77.0000  -60.0000 103

 63 omega  -96.00    8.00   1.0000    2.2800
omega____ theta____ kappa____ phi______ frames
    -      -54.7500   95.0000  166.0000 104

 64 omega   23.00  126.00   1.0000    2.2800
omega____ theta____ kappa____ phi______ frames
    -       54.7500   77.0000   90.0000 103

 65 omega   23.00  126.00   1.0000    2.2800
omega____ theta____ kappa____ phi______ frames
    -       54.7500   77.0000   30.0000 103

 66 omega -146.00  -43.00   1.0000    2.2800
omega____ theta____ kappa____ phi______ frames
    -      -75.0000  -77.0000  -90.0000 103

 67 omega -146.00  -42.00   1.0000    2.2800
omega____ theta____ kappa____ phi______ frames
    -      -75.0000  -79.0000  177.7498 104

 68 omega -146.00  -43.00   1.0000    2.2800
omega____ theta____ kappa____ phi______ frames
    -      -75.0000  -77.0000 -150.0000 103

 69 omega -146.00  -43.00   1.0000    2.2800
omega____ theta____ kappa____ phi______ frames
    -      -75.0000  -77.0000   30.0000 103

 70 omega   78.00  178.00   1.0000    2.2800
omega____ theta____ kappa____ phi______ frames
    -      109.5000   77.0000   30.0000 100

 71 omega   78.00  178.00   1.0000    2.2800
omega____ theta____ kappa____ phi______ frames
    -      109.5000   77.0000  120.0000 100

 72 omega   37.00  149.00   1.0000    2.2800
omega____ theta____ kappa____ phi______ frames
    -      109.5000  -91.0000  -30.0000 112

 73 omega   78.00  178.00   1.0000    2.2800
omega____ theta____ kappa____ phi______ frames
    -      109.5000   77.0000  -90.0000 100

 74 omega   37.00  149.00   1.0000    2.2800
omega____ theta____ kappa____ phi______ frames
    -      109.5000  -91.0000  150.0000 112

 75 omega   78.00  178.00   1.0000    2.2800
omega____ theta____ kappa____ phi______ frames
    -      109.5000   77.0000  150.0000 100

 76 omega   78.00  178.00   1.0000    2.2800
omega____ theta____ kappa____ phi______ frames
    -      109.5000   77.0000    0.0000 100

 77 omega   78.00  178.00   1.0000    2.2800
omega____ theta____ kappa____ phi______ frames
    -      109.5000   77.0000 -180.0000 100

 78 omega   37.00  149.00   1.0000    2.2800
omega____ theta____ kappa____ phi______ frames
    -      109.5000  -91.0000 -150.0000 112

 79 omega   78.00  178.00   1.0000    2.2800
omega____ theta____ kappa____ phi______ frames
    -      109.5000   77.0000  -60.0000 100

 80 omega   78.00  178.00   1.0000    2.2800
omega____ theta____ kappa____ phi______ frames
    -      109.5000   77.0000 -120.0000 100

 81 omega   78.00  178.00   1.0000    2.2800
omega____ theta____ kappa____ phi______ frames
    -      109.5000   77.0000   90.0000 100

 82 omega  -69.00   14.00   1.0000    1.0000
omega____ theta____ kappa____ phi______ frames
    -        0.0000  -57.0000    0.0000 83
;
_diffrn_measurement_device_type 'Xcalibur, Eos, Gemini ultra'
_diffrn_measurement_method '\w scans'
_diffrn_orient_matrix_UB_11 -0.1088223000
_diffrn_orient_matrix_UB_12 -0.0490349000
_diffrn_orient_matrix_UB_13 -0.0926405000
_diffrn_orient_matrix_UB_21 0.0228125000
_diffrn_orient_matrix_UB_22 0.1262135000
_diffrn_orient_matrix_UB_23 -0.0472132000
_diffrn_orient_matrix_UB_31 0.1604715000
_diffrn_orient_matrix_UB_32 -0.0510455000
_diffrn_orient_matrix_UB_33 -0.0278269000
_diffrn_radiation_monochromator mirror
_diffrn_radiation_type CuK\a
_diffrn_radiation_wavelength 1.54180
_diffrn_reflns_av_R_equivalents 0.0320
_diffrn_reflns_av_unetI/netI 0.0126
_diffrn_reflns_limit_h_max 9
_diffrn_reflns_limit_h_min -9
_diffrn_reflns_limit_k_max 12
_diffrn_reflns_limit_k_min -12
_diffrn_reflns_limit_l_max 17
_diffrn_reflns_limit_l_min -17
_diffrn_reflns_number 29952
_diffrn_reflns_theta_full 70.00
_diffrn_reflns_theta_max 70.00
_diffrn_reflns_theta_min 5.18
_diffrn_source 'Enhance Ultra (Cu) X-ray Source'
_exptl_absorpt_coefficient_mu 1.063
_exptl_absorpt_correction_T_max 0.882
_exptl_absorpt_correction_T_min 0.855
_exptl_absorpt_correction_type analytical
_exptl_absorpt_process_details
;
CrysAlisPro, Agilent Technologies,
Version 1.171.36.28 (release 01-02-2013 CrysAlis171 .NET)
(compiled Feb  1 2013,16:14:44)
Analytical numeric absorption correction using a multifaceted crystal
            model based on expressions derived by R.C. Clark & J.S. Reid.
(Clark, R. C. & Reid, J. S. (1995). Acta Cryst. A51, 887-897)
;
_exptl_crystal_colour 'clear light yellow'
_exptl_crystal_colour_lustre clear
_exptl_crystal_colour_modifier light
_exptl_crystal_colour_primary yellow
_exptl_crystal_density_diffrn 1.630
_exptl_crystal_density_method 'not measured'
_exptl_crystal_description block
_exptl_crystal_F_000 616
_exptl_crystal_size_max 0.2714
_exptl_crystal_size_mid 0.229
_exptl_crystal_size_min 0.1942
_refine_diff_density_max 0.194
_refine_diff_density_min -0.256
_refine_diff_density_rms 0.058
_refine_ls_extinction_method none
_refine_ls_goodness_of_fit_ref 1.093
_refine_ls_hydrogen_treatment constr
_refine_ls_matrix_type full
_refine_ls_number_parameters 208
_refine_ls_number_reflns 2333
_refine_ls_number_restraints 0
_refine_ls_restrained_S_all 1.093
_refine_ls_R_factor_all 0.0350
_refine_ls_R_factor_gt 0.0327
_refine_ls_shift/su_max 0.000
_refine_ls_shift/su_mean 0.000
_refine_ls_structure_factor_coef Fsqd
_refine_ls_weighting_details 'calc w=1/[\s^2^(Fo^2^)+(0.0609P)^2^+0.2365P] where P=(Fo^2^+2Fc^2^)/3'
_refine_ls_weighting_scheme calc
_refine_ls_wR_factor_gt 0.0912
_refine_ls_wR_factor_ref 0.0938
_reflns_number_gt 2170
_reflns_number_total 2333
_reflns_threshold_expression >2sigma(I)
_cod_data_source_file c5ce01658d2.cif
_cod_data_source_block 2_Li-H-aqdc_120K
_cod_database_code 7223755
_chemical_oxdiff_formula 'Li1 C16 O6 H7'
_reflns_odcompleteness_completeness 100.00
_reflns_odcompleteness_iscentric 1
_reflns_odcompleteness_theta 69.95
_olex2_refinement_description
;
1. Fixed Uiso
 At 1.2 times of:
  All C(H) groups
 At 1.5 times of:
  All O(H) groups
2.a Riding coordinates:
 O4(H4)
2.b Aromatic/amide H refined with riding coordinates:
 C7(H7), C8(H8), C9(H9), C10(H10), C11(H11), C16(H16)
;
_olex2_submission_special_instructions 'No special instructions were received'

loop_
_space_group_symop_id
_space_group_symop_operation_xyz
1 'x, y, z'
2 '-x, y+1/2, -z+1/2'
3 '-x, -y, -z'
4 'x, -y-1/2, z-1/2'

loop_
_atom_site_label
_atom_site_type_symbol
_atom_site_fract_x
_atom_site_fract_y
_atom_site_fract_z
_atom_site_U_iso_or_equiv
_atom_site_adp_type
_atom_site_occupancy
_atom_site_calc_flag
_atom_site_refinement_flags_posn
O1 O 0.88526(11) -0.05861(8) 0.35367(6) 0.0249(2) Uani 1 d .
O2 O 0.70249(10) 0.25934(7) 0.60013(6) 0.0218(2) Uani 1 d .
O3 O 0.49968(11) -0.08494(7) 0.75718(5) 0.0226(2) Uani 1 d .
O4 O 0.58223(12) -0.28024(7) 0.74960(6) 0.0264(2) Uani 1 d .
H4 H 0.6300 -0.3434 0.7055 0.040 Uiso 1 d R
O5 O 0.66236(11) -0.41733(7) 0.63200(5) 0.0216(2) Uani 1 d .
O6 O 0.61841(11) -0.39978(7) 0.47795(5) 0.0225(2) Uani 1 d .
C1 C 0.83388(13) 0.01450(10) 0.40519(7) 0.0182(2) Uani 1 d .
C2 C 0.75875(13) -0.03225(10) 0.48322(7) 0.0169(2) Uani 1 d .
C3 C 0.71914(13) 0.04908(10) 0.55039(7) 0.0169(2) Uani 1 d .
C4 C 0.74205(13) 0.18757(10) 0.54292(7) 0.0178(2) Uani 1 d .
C5 C 0.80936(14) 0.23471(10) 0.46276(8) 0.0192(2) Uani 1 d .
C6 C 0.84948(14) 0.15257(10) 0.39561(7) 0.0193(2) Uani 1 d .
C7 C 0.90853(15) 0.20062(11) 0.32040(8) 0.0226(3) Uani 1 d .
H7 H 0.9347 0.1463 0.2759 0.027 Uiso 1 calc R
C8 C 0.92856(15) 0.32911(12) 0.31142(8) 0.0267(3) Uani 1 d .
H8 H 0.9677 0.3609 0.2609 0.032 Uiso 1 calc R
C9 C 0.89004(17) 0.41006(11) 0.37796(9) 0.0284(3) Uani 1 d .
H9 H 0.9039 0.4962 0.3719 0.034 Uiso 1 calc R
C10 C 0.83105(16) 0.36372(11) 0.45340(8) 0.0253(3) Uani 1 d .
H10 H 0.8059 0.4187 0.4978 0.030 Uiso 1 calc R
C11 C 0.65528(13) 0.00000(10) 0.62355(7) 0.0174(2) Uani 1 d .
H11 H 0.6267 0.0543 0.6674 0.021 Uiso 1 calc R
C12 C 0.63297(13) -0.12970(10) 0.63273(7) 0.0170(2) Uani 1 d .
C13 C 0.56566(14) -0.16607(10) 0.71793(7) 0.0183(2) Uani 1 d .
C14 C 0.64625(14) -0.35299(10) 0.55707(7) 0.0183(2) Uani 1 d .
C15 C 0.66908(13) -0.21131(10) 0.56338(7) 0.0169(2) Uani 1 d .
C16 C 0.73015(13) -0.16002(10) 0.48957(7) 0.0177(2) Uani 1 d .
H16 H 0.7523 -0.2131 0.4433 0.021 Uiso 1 calc R
Li1 Li 0.4307(3) -0.41079(17) 0.37411(13) 0.0228(4) Uani 1 d .

loop_
_atom_site_aniso_label
_atom_site_aniso_U_11
_atom_site_aniso_U_22
_atom_site_aniso_U_33
_atom_site_aniso_U_23
_atom_site_aniso_U_13
_atom_site_aniso_U_12
O1 0.0313(5) 0.0232(4) 0.0236(4) -0.0040(3) 0.0137(3) -0.0016(3)
O2 0.0297(5) 0.0153(4) 0.0219(4) -0.0022(3) 0.0091(3) 0.0003(3)
O3 0.0323(5) 0.0176(4) 0.0207(4) -0.0007(3) 0.0117(3) 0.0008(3)
O4 0.0452(5) 0.0164(4) 0.0212(4) 0.0035(3) 0.0148(4) 0.0036(3)
O5 0.0306(4) 0.0144(4) 0.0207(4) 0.0018(3) 0.0077(3) -0.0003(3)
O6 0.0312(5) 0.0165(4) 0.0207(4) -0.0033(3) 0.0072(3) -0.0013(3)
C1 0.0186(5) 0.0197(5) 0.0162(5) -0.0016(4) 0.0034(4) 0.0000(4)
C2 0.0171(5) 0.0173(5) 0.0161(5) -0.0001(4) 0.0030(4) 0.0005(4)
C3 0.0175(5) 0.0155(5) 0.0173(5) -0.0003(4) 0.0031(4) 0.0007(4)
C4 0.0179(5) 0.0169(5) 0.0179(5) -0.0004(4) 0.0024(4) 0.0009(4)
C5 0.0191(5) 0.0183(5) 0.0200(6) 0.0019(4) 0.0039(4) 0.0000(4)
C6 0.0178(5) 0.0212(6) 0.0183(5) 0.0017(4) 0.0027(4) -0.0011(4)
C7 0.0227(6) 0.0273(6) 0.0182(6) 0.0015(4) 0.0051(4) -0.0016(5)
C8 0.0257(6) 0.0305(6) 0.0242(6) 0.0091(5) 0.0060(5) -0.0038(5)
C9 0.0332(7) 0.0200(6) 0.0326(7) 0.0074(5) 0.0088(5) -0.0030(5)
C10 0.0290(6) 0.0197(6) 0.0285(6) 0.0020(5) 0.0093(5) 0.0000(5)
C11 0.0191(5) 0.0167(5) 0.0165(5) -0.0015(4) 0.0040(4) 0.0006(4)
C12 0.0185(5) 0.0166(5) 0.0156(5) 0.0002(4) 0.0029(4) 0.0005(4)
C13 0.0216(5) 0.0165(5) 0.0166(5) -0.0013(4) 0.0037(4) -0.0018(4)
C14 0.0197(5) 0.0156(5) 0.0206(5) -0.0016(4) 0.0063(4) 0.0006(4)
C15 0.0181(5) 0.0150(5) 0.0168(5) 0.0001(4) 0.0022(4) 0.0005(4)
C16 0.0202(5) 0.0170(5) 0.0160(5) -0.0016(4) 0.0045(4) 0.0013(4)
Li1 0.0320(10) 0.0174(9) 0.0206(9) 0.0000(7) 0.0092(8) -0.0016(7)

loop_
_atom_type_symbol
_atom_type_description
_atom_type_scat_dispersion_real
_atom_type_scat_dispersion_imag
_atom_type_scat_source
C C 0.0180 0.0090 'International Tables Vol C Tables 4.2.6.8 and 6.1.1.4'
H H 0.0000 0.0000 'International Tables Vol C Tables 4.2.6.8 and 6.1.1.4'
Li Li 0.0010 0.0000 'International Tables Vol C Tables 4.2.6.8 and 6.1.1.4'
O O 0.0490 0.0320 'International Tables Vol C Tables 4.2.6.8 and 6.1.1.4'

loop_
_exptl_crystal_face_index_h
_exptl_crystal_face_index_k
_exptl_crystal_face_index_l
_exptl_crystal_face_perp_dist
_exptl_oxdiff_crystal_face_indexfrac_h
_exptl_oxdiff_crystal_face_indexfrac_k
_exptl_oxdiff_crystal_face_indexfrac_l
_exptl_oxdiff_crystal_face_x
_exptl_oxdiff_crystal_face_y
_exptl_oxdiff_crystal_face_z
-5 0 3 0.0971 -5.0000 -0.0000 3.0002 0.2662 -0.2557 -0.8858
5 0 -3 0.0971 5.0000 0.0000 -3.0002 -0.2662 0.2557 0.8858
-3 -5 -1 0.1297 -3.0000 -5.0000 -1.0000 0.6643 -0.6523 -0.1984
3 5 1 0.1297 3.0000 5.0000 1.0000 -0.6643 0.6523 0.1984
-3 5 5 0.1151 -3.0000 4.9999 5.0003 -0.3819 0.3265 -0.8758
3 -5 -5 0.1151 3.0000 -4.9999 -5.0003 0.3819 -0.3265 0.8758
1 6 -5 0.1463 1.0000 6.0001 -4.9998 0.0602 1.0162 -0.0067
-1 -6 5 0.0973 -1.0000 -6.0001 4.9998 -0.0602 -1.0162 0.0067
-2 6 -1 0.1266 -2.0000 6.0000 -0.9997 0.0161 0.7589 -0.5994
2 -6 1 0.1046 2.0000 -6.0000 0.9997 -0.0161 -0.7589 0.5994
4 1 -7 0.1351 4.0000 1.0001 -7.0001 0.1642 0.5480 0.7856
-4 -1 7 0.1351 -4.0000 -1.0001 7.0001 -0.1642 -0.5480 -0.7856
0 2 9 0.1173 0.0000 1.9999 9.0001 -0.9318 -0.1725 -0.3525
0 -2 -9 0.0973 -0.0000 -1.9999 -9.0001 0.9318 0.1725 0.3525
4 -1 3 0.1288 4.0000 -1.0000 2.9998 -0.6642 -0.1766 0.6095
-4 1 -3 0.0888 -4.0000 1.0000 -2.9998 0.6642 0.1766 -0.6095

loop_
_geom_angle_atom_site_label_1
_geom_angle_atom_site_label_2
_geom_angle_atom_site_label_3
_geom_angle
C13 O4 H4 113.5
C14 O5 H4 111.0
O1 C1 C2 120.81(10)
O1 C1 C6 121.77(10)
C6 C1 C2 117.37(9)
C3 C2 C1 121.76(10)
C16 C2 C1 118.70(10)
C16 C2 C3 119.53(10)
C2 C3 C4 120.56(10)
C11 C3 C2 119.38(10)
C11 C3 C4 120.05(10)
O2 C4 C3 120.66(10)
O2 C4 C5 121.65(10)
C5 C4 C3 117.66(10)
C6 C5 C4 121.56(10)
C10 C5 C4 119.07(10)
C10 C5 C6 119.37(10)
C5 C6 C1 120.82(10)
C7 C6 C1 119.34(10)
C7 C6 C5 119.82(10)
C6 C7 H7 119.8
C8 C7 C6 120.35(11)
C8 C7 H7 119.8
C7 C8 H8 120.1
C9 C8 C7 119.83(11)
C9 C8 H8 120.1
C8 C9 H9 119.7
C10 C9 C8 120.56(11)
C10 C9 H9 119.7
C5 C10 H10 120.0
C9 C10 C5 120.06(11)
C9 C10 H10 120.0
C3 C11 H11 119.3
C3 C11 C12 121.41(10)
C12 C11 H11 119.3
C11 C12 C13 113.99(9)
C11 C12 C15 118.99(10)
C15 C12 C13 126.99(10)
O3 C13 O4 121.00(10)
O3 C13 C12 118.56(9)
O4 C13 C12 120.41(10)
O5 C14 C15 119.43(9)
O6 C14 O5 123.67(10)
O6 C14 C15 116.85(9)
C12 C15 C14 127.73(10)
C16 C15 C12 118.68(10)
C16 C15 C14 113.58(9)
C2 C16 C15 121.91(10)
C2 C16 H16 119.0
C15 C16 H16 119.0

loop_
_geom_bond_atom_site_label_1
_geom_bond_atom_site_label_2
_geom_bond_distance
O1 C1 1.2185(13)
O2 C4 1.2272(14)
O3 C13 1.2224(14)
O4 H4 1.0619
O4 C13 1.2977(14)
O5 H4 1.4042
O5 C14 1.2773(13)
O6 C14 1.2377(13)
C1 C2 1.4921(15)
C1 C6 1.4846(15)
C2 C3 1.3996(15)
C2 C16 1.3863(15)
C3 C4 1.4929(15)
C3 C11 1.3893(15)
C4 C5 1.4854(15)
C5 C6 1.4063(16)
C5 C10 1.3951(16)
C6 C7 1.3905(16)
C7 H7 0.9300
C7 C8 1.3871(17)
C8 H8 0.9300
C8 C9 1.3868(18)
C9 H9 0.9300
C9 C10 1.3867(17)
C10 H10 0.9300
C11 H11 0.9300
C11 C12 1.4028(15)
C12 C13 1.5170(15)
C12 C15 1.4151(15)
C14 C15 1.5200(14)
C15 C16 1.3944(15)
C16 H16 0.9300

loop_
_geom_torsion_atom_site_label_1
_geom_torsion_atom_site_label_2
_geom_torsion_atom_site_label_3
_geom_torsion_atom_site_label_4
_geom_torsion
O1 C1 C2 C3 171.61(10)
O1 C1 C2 C16 -7.44(16)
O1 C1 C6 C5 -171.85(10)
O1 C1 C6 C7 6.57(16)
O2 C4 C5 C6 -177.92(10)
O2 C4 C5 C10 1.23(16)
O5 C14 C15 C12 -30.91(16)
O5 C14 C15 C16 150.38(10)
O6 C14 C15 C12 151.55(11)
O6 C14 C15 C16 -27.15(14)
C1 C2 C3 C4 3.49(15)
C1 C2 C3 C11 -177.61(9)
C1 C2 C16 C15 176.41(10)
C1 C6 C7 C8 -178.23(10)
C2 C1 C6 C5 5.72(15)
C2 C1 C6 C7 -175.87(9)
C2 C3 C4 O2 177.74(10)
C2 C3 C4 C5 -0.57(15)
C2 C3 C11 C12 1.38(16)
C3 C2 C16 C15 -2.66(16)
C3 C4 C5 C6 0.38(15)
C3 C4 C5 C10 179.52(10)
C3 C11 C12 C13 178.71(9)
C3 C11 C12 C15 -2.97(16)
C4 C3 C11 C12 -179.72(9)
C4 C5 C6 C1 -3.08(16)
C4 C5 C6 C7 178.52(10)
C4 C5 C10 C9 -178.53(10)
C5 C6 C7 C8 0.20(17)
C6 C1 C2 C3 -5.98(15)
C6 C1 C2 C16 174.97(9)
C6 C5 C10 C9 0.64(17)
C6 C7 C8 C9 0.22(18)
C7 C8 C9 C10 -0.20(19)
C8 C9 C10 C5 -0.23(19)
C10 C5 C6 C1 177.78(10)
C10 C5 C6 C7 -0.63(16)
C11 C3 C4 O2 -1.15(16)
C11 C3 C4 C5 -179.46(9)
C11 C12 C13 O3 17.18(15)
C11 C12 C13 O4 -161.01(10)
C11 C12 C15 C14 -176.91(10)
C11 C12 C15 C16 1.74(15)
C12 C15 C16 C2 1.05(16)
C13 C12 C15 C14 1.17(17)
C13 C12 C15 C16 179.82(10)
C14 C15 C16 C2 179.88(9)
C15 C12 C13 O3 -160.98(11)
C15 C12 C13 O4 20.82(16)
C16 C2 C3 C4 -177.47(9)
C16 C2 C3 C11 1.43(15)
